data_7114977
loop_
_publ_author_name
'Bond, Andrew D.'
'Griffiths, Joanna'
'Rawson, Jeremy M.'
'Hulliger, J\"urg'

_publ_section_title
;
 Inducing structural polarity using fluorinated organics: X-ray crystal
 structures of p-XC6F4CN (X = Cl, Br, I)Electronic supplementary data
 (ESI) available: the crystal structure of p-BrC6F4CN in .pdb format. See
 http://www.rsc.org/suppdata/cc/b1/b107665p/
;
_journal_issue 23
_journal_name_full 'Chemical Communications'
_journal_page_first 2488
_journal_paper_doi 10.1039/b107665p
_journal_year 2001
_chemical_formula_moiety 'C7 Br F4 N'
_chemical_formula_sum 'C7 Br F4 N'
_chemical_formula_weight 253.99
_chemical_name_systematic
; 
4-bromo-2,3,5,6-fluorobenzonitrile 
;
_space_group_IT_number 33
_symmetry_cell_setting orthorhombic
_symmetry_space_group_name_Hall 'P 2c -2n'
_symmetry_space_group_name_H-M 'P n a 21'
_atom_sites_solution_hydrogens geom
_atom_sites_solution_primary direct
_atom_sites_solution_secondary difmap
_audit_creation_method SHELXL-97
_cell_angle_alpha 90.00
_cell_angle_beta 90.00
_cell_angle_gamma 90.00
_cell_formula_units_Z 4
_cell_length_a 14.6736(12)
_cell_length_b 8.2804(5)
_cell_length_c 6.1368(5)
_cell_measurement_reflns_used 3220
_cell_measurement_temperature 180(2)
_cell_measurement_theta_max 27.48
_cell_measurement_theta_min 1.00
_cell_volume 745.64(10)
_computing_cell_refinement 'HKL Scalepack (Otwinowski & Minor 1997)'
_computing_data_collection 'Collect (Nonius B.V. 1998)'
_computing_data_reduction
;
HKL Denzo and Scalepack (Otwinowski & Minor 1997)
;
_computing_publication_material 'SHELXL-97 (Sheldrick 1997)'
_computing_structure_refinement 'SHELXL-97 (Sheldrick 1997)'
_computing_structure_solution 'SIR-92 (Altomare et al. 1994)'
_diffrn_ambient_temperature 180(2)
_diffrn_measured_fraction_theta_full 0.998
_diffrn_measured_fraction_theta_max 0.998
_diffrn_measurement_device_type 'Nonius Kappa CCD'
_diffrn_measurement_method 'Thin slice \w and \f scans'
_diffrn_radiation_monochromator graphite
_diffrn_radiation_source 'fine-focus sealed tube'
_diffrn_radiation_type MoK\a
_diffrn_radiation_wavelength 0.71073
_diffrn_reflns_av_R_equivalents 0.0679
_diffrn_reflns_av_sigmaI/netI 0.0743
_diffrn_reflns_limit_h_max 15
_diffrn_reflns_limit_h_min -19
_diffrn_reflns_limit_k_max 10
_diffrn_reflns_limit_k_min -10
_diffrn_reflns_limit_l_max 7
_diffrn_reflns_limit_l_min -7
_diffrn_reflns_number 4047
_diffrn_reflns_theta_full 27.45
_diffrn_reflns_theta_max 27.45
_diffrn_reflns_theta_min 3.71
_diffrn_standards_number 0
_exptl_absorpt_coefficient_mu 5.529
_exptl_absorpt_correction_T_max 0.924
_exptl_absorpt_correction_T_min 0.505
_exptl_absorpt_correction_type multi-scan
_exptl_absorpt_process_details 'Sortav Blessing (1995)'
_exptl_crystal_colour colourless
_exptl_crystal_density_diffrn 2.263
_exptl_crystal_density_method 'not measured'
_exptl_crystal_description plate
_exptl_crystal_F_000 480
_exptl_crystal_size_max 0.25
_exptl_crystal_size_mid 0.05
_exptl_crystal_size_min 0.02
_refine_diff_density_max 0.695
_refine_diff_density_min -0.705
_refine_diff_density_rms 0.121
_refine_ls_abs_structure_details 'Flack H D (1983), Acta Cryst. A39, 876-881'
_refine_ls_abs_structure_Flack 0.05(2)
_refine_ls_extinction_method none
_refine_ls_goodness_of_fit_ref 1.066
_refine_ls_hydrogen_treatment mixed
_refine_ls_matrix_type full
_refine_ls_number_parameters 118
_refine_ls_number_reflns 1647
_refine_ls_number_restraints 1
_refine_ls_restrained_S_all 1.066
_refine_ls_R_factor_all 0.0673
_refine_ls_R_factor_gt 0.0447
_refine_ls_shift/su_max 0.000
_refine_ls_shift/su_mean 0.000
_refine_ls_structure_factor_coef Fsqd
_refine_ls_weighting_details 'calc w=1/[\s^2^(Fo^2^)+(0.0420P)^2^+0.0744P] where P=(Fo^2^+2Fc^2^)/3'
_refine_ls_weighting_scheme calc
_refine_ls_wR_factor_gt 0.0908
_refine_ls_wR_factor_ref 0.1002
_reflns_number_gt 1267
_reflns_number_total 1647
_reflns_threshold_expression >2sigma(I)
_cod_data_source_file b107665p.txt
_cod_data_source_block jr0041a
_cod_original_sg_symbol_H-M Pna2(1)
_cod_database_code 7114977

loop_
_symmetry_equiv_pos_as_xyz
'x, y, z'
'-x, -y, z+1/2'
'-x+1/2, y+1/2, z+1/2'
'x+1/2, -y+1/2, z'

loop_
_atom_site_label
_atom_site_type_symbol
_atom_site_fract_x
_atom_site_fract_y
_atom_site_fract_z
_atom_site_U_iso_or_equiv
_atom_site_adp_type
_atom_site_occupancy
_atom_site_symmetry_multiplicity
_atom_site_calc_flag
Br1 Br 0.10505(3) 0.60254(6) 1.16783(17) 0.03311(19) Uani 1 1 d
F3 F 0.0608(2) -0.0055(4) 1.0020(6) 0.0378(9) Uani 1 1 d
F4 F 0.0383(2) 0.2583(4) 1.2505(5) 0.0365(9) Uani 1 1 d
F6 F 0.1884(2) 0.5711(3) 0.7166(5) 0.0351(10) Uani 1 1 d
F7 F 0.2082(2) 0.3088(4) 0.4671(5) 0.0334(8) Uani 1 1 d
N1 N 0.1477(4) -0.1043(5) 0.4800(10) 0.0396(13) Uani 1 1 d
C1 C 0.1422(4) 0.0056(7) 0.5911(10) 0.0294(14) Uani 1 1 d
C2 C 0.1334(4) 0.1452(7) 0.7275(10) 0.0270(14) Uani 1 1 d
C3 C 0.0912(4) 0.1378(7) 0.9313(10) 0.0274(14) Uani 1 1 d
C4 C 0.0790(4) 0.2720(8) 1.0563(10) 0.0276(14) Uani 1 1 d
C5 C 0.1136(3) 0.4206(7) 0.9867(11) 0.0274(13) Uani 1 1 d
C6 C 0.1548(4) 0.4306(6) 0.7867(10) 0.0267(14) Uani 1 1 d
C7 C 0.1652(3) 0.2962(6) 0.6576(15) 0.0274(11) Uani 1 1 d

loop_
_atom_site_aniso_label
_atom_site_aniso_U_11
_atom_site_aniso_U_22
_atom_site_aniso_U_33
_atom_site_aniso_U_23
_atom_site_aniso_U_13
_atom_site_aniso_U_12
Br1 0.0416(3) 0.0266(3) 0.0312(3) -0.0087(3) 0.0007(4) 0.0018(2)
F3 0.049(2) 0.0239(17) 0.041(2) 0.0030(17) 0.0011(17) -0.0113(16)
F4 0.049(2) 0.0345(18) 0.026(2) -0.0040(15) 0.0098(16) -0.0094(17)
F6 0.055(2) 0.0224(14) 0.028(3) -0.0019(13) 0.0036(16) -0.0075(15)
F7 0.043(2) 0.0345(17) 0.023(2) -0.0036(14) 0.0071(15) -0.0017(17)
N1 0.050(3) 0.028(3) 0.040(4) -0.007(2) 0.002(3) 0.003(2)
C1 0.033(3) 0.023(3) 0.032(4) 0.001(2) 0.002(3) 0.001(3)
C2 0.024(3) 0.023(2) 0.034(4) -0.004(2) -0.003(2) 0.002(2)
C3 0.030(3) 0.022(3) 0.031(4) 0.001(2) -0.003(3) -0.005(2)
C4 0.028(3) 0.035(3) 0.020(3) 0.003(3) -0.001(3) -0.007(3)
C5 0.026(3) 0.024(3) 0.032(4) -0.007(2) -0.007(2) 0.002(3)
C6 0.032(3) 0.020(3) 0.028(3) 0.004(2) -0.001(3) -0.007(3)
C7 0.026(3) 0.032(2) 0.023(3) -0.003(3) -0.006(4) 0.002(2)

loop_
_atom_type_symbol
_atom_type_description
_atom_type_scat_dispersion_real
_atom_type_scat_dispersion_imag
_atom_type_scat_source
C C 0.0033 0.0016 'International Tables Vol C Tables 4.2.6.8 and 6.1.1.4'
F F 0.0171 0.0103 'International Tables Vol C Tables 4.2.6.8 and 6.1.1.4'
N N 0.0061 0.0033 'International Tables Vol C Tables 4.2.6.8 and 6.1.1.4'
Br Br -0.2901 2.4595 'International Tables Vol C Tables 4.2.6.8 and 6.1.1.4'

loop_
_geom_angle_atom_site_label_1
_geom_angle_atom_site_label_2
_geom_angle_atom_site_label_3
_geom_angle
N1 C1 C2 178.6(7)
C3 C2 C7 117.4(5)
C3 C2 C1 121.8(5)
C7 C2 C1 120.7(6)
F3 C3 C4 119.8(6)
F3 C3 C2 118.5(5)
C4 C3 C2 121.8(6)
F4 C4 C3 119.4(6)
F4 C4 C5 120.6(6)
C3 C4 C5 119.9(6)
C6 C5 C4 119.2(5)
C6 C5 Br1 120.7(4)
C4 C5 Br1 120.1(5)
F6 C6 C5 120.3(5)
F6 C6 C7 118.6(5)
C5 C6 C7 121.1(6)
F7 C7 C6 119.7(5)
F7 C7 C2 119.8(5)
C6 C7 C2 120.6(7)

loop_
_geom_bond_atom_site_label_1
_geom_bond_atom_site_label_2
_geom_bond_distance
Br1 C5 1.877(6)
F3 C3 1.340(6)
F4 C4 1.338(6)
F6 C6 1.335(6)
F7 C7 1.332(9)
N1 C1 1.140(7)
C1 C2 1.433(8)
C2 C3 1.397(9)
C2 C7 1.401(8)
C3 C4 1.362(9)
C4 C5 1.397(8)
C5 C6 1.371(9)
C6 C7 1.375(8)

loop_
_geom_torsion_atom_site_label_1
_geom_torsion_atom_site_label_2
_geom_torsion_atom_site_label_3
_geom_torsion_atom_site_label_4
_geom_torsion
N1 C1 C2 C3 102(28)
N1 C1 C2 C7 -77(28)
C7 C2 C3 F3 -179.6(5)
C1 C2 C3 F3 2.0(8)
C7 C2 C3 C4 1.6(8)
C1 C2 C3 C4 -176.8(5)
F3 C3 C4 F4 1.3(8)
C2 C3 C4 F4 -179.9(5)
F3 C3 C4 C5 177.6(5)
C2 C3 C4 C5 -3.6(9)
F4 C4 C5 C6 -179.9(5)
C3 C4 C5 C6 3.8(9)
F4 C4 C5 Br1 1.0(8)
C3 C4 C5 Br1 -175.3(4)
C4 C5 C6 F6 -180.0(5)
Br1 C5 C6 F6 -0.9(8)
C4 C5 C6 C7 -2.2(9)
Br1 C5 C6 C7 176.9(5)
F6 C6 C7 F7 0.0(9)
C5 C6 C7 F7 -177.8(5)
F6 C6 C7 C2 178.1(5)
C5 C6 C7 C2 0.3(9)
C3 C2 C7 F7 178.2(5)
C1 C2 C7 F7 -3.4(8)
C3 C2 C7 C6 0.1(8)
C1 C2 C7 C6 178.5(6)
